data_4318325
loop_
_publ_author_name
'Bobby Ramdhanie'
'Lev N. Zakharov'
'Arnold L. Rheingold'
'David P. Goldberg'

_publ_contact_author A.Rheingold
_publ_contact_author_email arnrhein@udel.edu
_publ_section_title
;
 Synthesis, Structures, and Properties of a Series of Four-, Five-, and
 Six-Coordinate Cobalt(III) Triazacorrole Complexes: The First Examples of
 Transition Metal Corrolazines
;
_journal_name_full 'Inorganic Chemistry'
_journal_page_first 4105
_journal_page_last 4107
_journal_paper_doi 10.1021/ic020297x
_journal_volume 41
_journal_year 2002
_chemical_formula_sum 'C110 H126 Cl4 Co N9 O2'
_chemical_formula_weight 1806.93
_chemical_name_systematic
;
  ?
;
_space_group_IT_number 2
_symmetry_cell_setting triclinic
_symmetry_space_group_name_Hall '-P 1'
_symmetry_space_group_name_H-M 'P -1'
_atom_sites_solution_hydrogens geom
_atom_sites_solution_primary direct
_atom_sites_solution_secondary difmap
_audit_creation_method SHELXL-97
_cell_angle_alpha 87.664(2)
_cell_angle_beta 68.536(2)
_cell_angle_gamma 87.483(2)
_cell_formula_units_Z 2
_cell_length_a 16.6261(15)
_cell_length_b 18.4427(17)
_cell_length_c 19.0603(17)
_cell_measurement_temperature 123(2)
_cell_volume 5432.0(9)
_computing_structure_refinement 'SHELXL-97 (Sheldrick, 1997)'
_computing_structure_solution 'SHELXS-97 (Sheldrick, 1990)'
_diffrn_ambient_temperature 123(2)
_diffrn_measured_fraction_theta_full 0.892
_diffrn_measured_fraction_theta_max 0.892
_diffrn_radiation_monochromator graphite
_diffrn_radiation_source 'fine-focus sealed tube'
_diffrn_radiation_type MoK\a
_diffrn_radiation_wavelength 0.71073
_diffrn_reflns_av_R_equivalents 0.0535
_diffrn_reflns_av_sigmaI/netI 0.1855
_diffrn_reflns_limit_h_max 21
_diffrn_reflns_limit_h_min -21
_diffrn_reflns_limit_k_max 24
_diffrn_reflns_limit_k_min -24
_diffrn_reflns_limit_l_max 21
_diffrn_reflns_limit_l_min -25
_diffrn_reflns_number 33917
_diffrn_reflns_theta_full 28.35
_diffrn_reflns_theta_max 28.35
_diffrn_reflns_theta_min 1.32
_exptl_absorpt_coefficient_mu 0.310
_exptl_absorpt_correction_type SADABS
_exptl_crystal_colour Purlpe
_exptl_crystal_density_diffrn 1.105
_exptl_crystal_density_method 'not measured'
_exptl_crystal_description Block
_exptl_crystal_F_000 1920
_exptl_crystal_size_max 0.30
_exptl_crystal_size_mid 0.20
_exptl_crystal_size_min 0.05
_refine_diff_density_max 0.713
_refine_diff_density_min -0.404
_refine_diff_density_rms 0.090
_refine_ls_extinction_method none
_refine_ls_goodness_of_fit_ref 0.867
_refine_ls_hydrogen_treatment mixed
_refine_ls_matrix_type full
_refine_ls_number_parameters 1041
_refine_ls_number_reflns 24235
_refine_ls_number_restraints 0
_refine_ls_restrained_S_all 0.867
_refine_ls_R_factor_all 0.1793
_refine_ls_R_factor_gt 0.0985
_refine_ls_shift/su_max 0.172
_refine_ls_shift/su_mean 0.020
_refine_ls_structure_factor_coef Fsqd
_refine_ls_weighting_details 'calc w=1/[\s^2^(Fo^2^)+(0.1317P)^2^+0.0000P] where P=(Fo^2^+2Fc^2^)/3'
_refine_ls_weighting_scheme calc
_refine_ls_wR_factor_gt 0.2350
_refine_ls_wR_factor_ref 0.2718
_reflns_number_gt 9508
_reflns_number_total 24235
_reflns_threshold_expression >2sigma(I)
_cod_data_source_file ic020297x_2.cif
_cod_data_source_block gold25(4)
_cod_depositor_comments
;
The following automatic conversions were performed:

'_symmetry_cell_setting' value 'Triclinic' changed to 'triclinic'
according to the built-in table from CIF Core dictionary named
'cif_core.dic' version 2.4.1 from 2010-06-29.

Automatic conversion script
Id: cif_fix_values 1646 2011-03-28 12:23:43Z adriana 
;
_cod_original_formula_sum 'C110 H126 Cl4 Co1 N9 O2'
_cod_database_code 4318325

loop_
_symmetry_equiv_pos_as_xyz
'x, y, z'
'-x, -y, -z'

loop_
_atom_site_label
_atom_site_type_symbol
_atom_site_fract_x
_atom_site_fract_y
_atom_site_fract_z
_atom_site_U_iso_or_equiv
_atom_site_adp_type
_atom_site_occupancy
_atom_site_symmetry_multiplicity
_atom_site_calc_flag
_atom_site_refinement_flags
_atom_site_disorder_assembly
_atom_site_disorder_group
Co1 Co 0.10544(4) 1.03334(3) 0.25475(4) 0.03231(18) Uani 1 1 d . . .
N1 N 0.1448(2) 0.93826(19) 0.2426(2) 0.0347(9) Uani 1 1 d . . .
N2 N 0.0276(2) 1.02348(19) 0.2072(2) 0.0341(9) Uani 1 1 d . . .
N3 N 0.0760(2) 1.12985(18) 0.2696(2) 0.0324(8) Uani 1 1 d . . .
N4 N 0.1782(2) 1.05211(18) 0.3041(2) 0.0295(8) Uani 1 1 d . . .
N5 N 0.2624(2) 0.9433(2) 0.2879(2) 0.0390(9) Uani 1 1 d . . .
H5A H 0.3068 0.9199 0.2938 0.047 Uiso 1 1 calc R . .
N6 N 0.0489(2) 0.89515(19) 0.1853(2) 0.0374(9) Uani 1 1 d . . .
H6A H 0.0308 0.8571 0.1695 0.045 Uiso 1 1 calc R . .
N7 N -0.0294(2) 1.1470(2) 0.2128(2) 0.0383(9) Uani 1 1 d . . .
H7A H -0.0662 1.1774 0.2025 0.046 Uiso 1 1 calc R . .
N8 N 0.0148(2) 1.00615(19) 0.3515(2) 0.0348(9) Uani 1 1 d . . .
N9 N 0.2001(3) 1.0545(2) 0.1560(2) 0.0391(9) Uani 1 1 d . . .
C1 C 0.2138(3) 0.9087(3) 0.2586(3) 0.0374(11) Uani 1 1 d . . .
C2 C 0.2275(3) 0.8334(3) 0.2368(3) 0.0412(12) Uani 1 1 d . . .
C3 C 0.1646(3) 0.8194(2) 0.2075(3) 0.0407(11) Uani 1 1 d . . .
C4 C 0.1142(3) 0.8854(2) 0.2099(3) 0.0369(11) Uani 1 1 d . . .
C5 C 0.0092(3) 0.9597(2) 0.1834(3) 0.0362(11) Uani 1 1 d . . .
C6 C -0.0577(3) 0.9733(2) 0.1515(3) 0.0349(10) Uani 1 1 d . . .
C7 C -0.0779(3) 1.0460(2) 0.1564(3) 0.0353(10) Uani 1 1 d . . .
C8 C -0.0246(3) 1.0773(2) 0.1927(2) 0.0351(10) Uani 1 1 d . . .
C9 C 0.0207(3) 1.1715(2) 0.2485(3) 0.0363(11) Uani 1 1 d . . .
C10 C 0.0215(3) 1.2445(2) 0.2725(3) 0.0382(11) Uani 1 1 d . . .
C11 C 0.0836(3) 1.2438(2) 0.3066(3) 0.0381(11) Uani 1 1 d . . .
C12 C 0.1166(3) 1.1698(2) 0.3050(3) 0.0348(10) Uani 1 1 d . . .
C13 C 0.1806(3) 1.1243(3) 0.3233(3) 0.0415(11) Uani 1 1 d . . .
C14 C 0.2539(3) 1.1278(2) 0.3445(3) 0.0378(11) Uani 1 1 d . . .
C15 C 0.2948(3) 1.0595(3) 0.3369(3) 0.0384(11) Uani 1 1 d . . .
C16 C 0.2458(3) 1.0119(3) 0.3084(3) 0.0389(11) Uani 1 1 d . . .
C17 C 0.2983(3) 0.7855(2) 0.2442(3) 0.0439(12) Uani 1 1 d . . .
C18 C 0.3490(3) 0.7420(3) 0.1852(3) 0.0552(14) Uani 1 1 d . . .
H18A H 0.3386 0.7429 0.1393 0.066 Uiso 1 1 calc R . .
C19 C 0.4144(4) 0.6975(3) 0.1933(4) 0.0616(16) Uani 1 1 d . . .
H19A H 0.4472 0.6670 0.1532 0.074 Uiso 1 1 calc R . .
C20 C 0.4330(4) 0.6963(3) 0.2572(4) 0.0632(17) Uani 1 1 d . . .
C21 C 0.3820(3) 0.7395(3) 0.3159(4) 0.0564(15) Uani 1 1 d . . .
H21A H 0.3933 0.7389 0.3613 0.068 Uiso 1 1 calc R . .
C22 C 0.3147(3) 0.7836(3) 0.3099(3) 0.0457(12) Uani 1 1 d . . .
H22A H 0.2802 0.8123 0.3511 0.055 Uiso 1 1 calc R . .
C23 C 0.5089(4) 0.6483(4) 0.2664(5) 0.081(2) Uani 1 1 d . . .
C24 C 0.4756(5) 0.6039(4) 0.3390(6) 0.132(4) Uani 1 1 d . . .
H24A H 0.4318 0.5710 0.3370 0.198 Uiso 1 1 calc R . .
H24B H 0.4498 0.6364 0.3815 0.198 Uiso 1 1 calc R . .
H24C H 0.5236 0.5755 0.3458 0.198 Uiso 1 1 calc R . .
C25 C 0.5542(6) 0.6024(6) 0.1963(7) 0.158(5) Uani 1 1 d . . .
H25A H 0.5123 0.5706 0.1890 0.237 Uiso 1 1 calc R . .
H25B H 0.6011 0.5727 0.2035 0.237 Uiso 1 1 calc R . .
H25C H 0.5780 0.6345 0.1519 0.237 Uiso 1 1 calc R . .
C26 C 0.5763(4) 0.7005(4) 0.2743(5) 0.095(3) Uani 1 1 d . . .
H26A H 0.5489 0.7299 0.3191 0.142 Uiso 1 1 calc R . .
H26B H 0.5972 0.7325 0.2294 0.142 Uiso 1 1 calc R . .
H26C H 0.6251 0.6720 0.2795 0.142 Uiso 1 1 calc R . .
C27 C 0.1491(3) 0.7492(2) 0.1792(3) 0.0392(11) Uani 1 1 d . . .
C28 C 0.1182(3) 0.7471(3) 0.1212(3) 0.0465(13) Uani 1 1 d . . .
H28A H 0.1041 0.7911 0.1000 0.056 Uiso 1 1 calc R . .
C29 C 0.1074(3) 0.6811(3) 0.0936(3) 0.0462(12) Uani 1 1 d . . .
H29A H 0.0861 0.6811 0.0537 0.055 Uiso 1 1 calc R . .
C30 C 0.1266(3) 0.6161(3) 0.1220(3) 0.0478(13) Uani 1 1 d . . .
C31 C 0.1540(4) 0.6184(3) 0.1816(3) 0.0561(15) Uani 1 1 d . . .
H31A H 0.1656 0.5740 0.2038 0.067 Uiso 1 1 calc R . .
C32 C 0.1654(3) 0.6826(2) 0.2104(3) 0.0459(13) Uani 1 1 d . . .
H32A H 0.1845 0.6819 0.2517 0.055 Uiso 1 1 calc R . .
C33 C 0.1217(4) 0.5421(3) 0.0886(3) 0.0594(16) Uani 1 1 d . . .
C34 C 0.2068(9) 0.5007(8) 0.0711(10) 0.074(5) Uiso 0.54(2) 1 d P . .
C34A C 0.2216(10) 0.5196(9) 0.0334(12) 0.074(5) Uiso 0.46(2) 1 d P . .
C35 C 0.1014(11) 0.5521(6) 0.0148(9) 0.064(4) Uiso 0.54(2) 1 d P . .
C35A C 0.0557(11) 0.5479(7) 0.0462(9) 0.055(4) Uiso 0.46(2) 1 d P . .
C36 C 0.0473(12) 0.4987(8) 0.1558(8) 0.074(5) Uiso 0.54(2) 1 d P . .
C36A C 0.0898(13) 0.4835(9) 0.1480(9) 0.074(5) Uiso 0.46(2) 1 d P . .
C37 C -0.0878(3) 0.9157(2) 0.1167(3) 0.0361(11) Uani 1 1 d . . .
C38 C -0.0872(3) 0.9225(3) 0.0437(3) 0.0460(12) Uani 1 1 d . . .
H38A H -0.0699 0.9666 0.0156 0.055 Uiso 1 1 calc R . .
C39 C -0.1118(3) 0.8653(3) 0.0114(3) 0.0497(13) Uani 1 1 d . . .
H39A H -0.1105 0.8714 -0.0387 0.060 Uiso 1 1 calc R . .
C40 C -0.1376(3) 0.8010(3) 0.0487(3) 0.0389(11) Uani 1 1 d . . .
C41 C -0.1376(4) 0.7942(3) 0.1217(3) 0.0604(16) Uani 1 1 d . . .
H41A H -0.1550 0.7500 0.1496 0.072 Uiso 1 1 calc R . .
C42 C -0.1127(4) 0.8505(3) 0.1549(3) 0.0541(14) Uani 1 1 d . . .
H42A H -0.1130 0.8439 0.2047 0.065 Uiso 1 1 calc R . .
C43 C -0.1617(4) 0.7360(3) 0.0141(3) 0.0487(13) Uani 1 1 d . . .
C44 C -0.0962(5) 0.6723(3) 0.0115(4) 0.0734(19) Uani 1 1 d . . .
H44A H -0.0979 0.6606 0.0627 0.110 Uiso 1 1 calc R . .
H44B H -0.0378 0.6865 -0.0205 0.110 Uiso 1 1 calc R . .
H44C H -0.1118 0.6296 -0.0091 0.110 Uiso 1 1 calc R . .
C45 C -0.2533(4) 0.7125(4) 0.0622(4) 0.0766(19) Uani 1 1 d . . .
H45A H -0.2947 0.7526 0.0642 0.115 Uiso 1 1 calc R . .
H45B H -0.2562 0.6994 0.1133 0.115 Uiso 1 1 calc R . .
H45C H -0.2677 0.6705 0.0396 0.115 Uiso 1 1 calc R . .
C46 C -0.1585(4) 0.7537(3) -0.0667(3) 0.0549(14) Uani 1 1 d . . .
H46A H -0.1999 0.7935 -0.0656 0.082 Uiso 1 1 calc R . .
H46B H -0.1735 0.7106 -0.0872 0.082 Uiso 1 1 calc R . .
H46C H -0.1001 0.7681 -0.0986 0.082 Uiso 1 1 calc R . .
C47 C -0.1435(3) 1.0875(2) 0.1351(3) 0.0373(11) Uani 1 1 d . . .
C48 C -0.1265(4) 1.1569(3) 0.1026(3) 0.0536(14) Uani 1 1 d . . .
H48A H -0.0711 1.1766 0.0905 0.064 Uiso 1 1 calc R . .
C49 C -0.1928(4) 1.1977(3) 0.0877(3) 0.0561(14) Uani 1 1 d . . .
H49A H -0.1808 1.2448 0.0650 0.067 Uiso 1 1 calc R . .
C50 C -0.2753(3) 1.1710(3) 0.1053(3) 0.0490(13) Uani 1 1 d . . .
C51 C -0.2873(4) 1.1004(3) 0.1336(3) 0.0549(14) Uani 1 1 d . . .
H51A H -0.3417 1.0796 0.1436 0.066 Uiso 1 1 calc R . .
C52 C -0.2233(3) 1.0587(3) 0.1482(3) 0.0486(13) Uani 1 1 d . . .
H52A H -0.2344 1.0102 0.1671 0.058 Uiso 1 1 calc R . .
C53 C -0.3492(3) 1.2157(3) 0.0920(3) 0.0534(14) Uani 1 1 d . . .
C54 C -0.3685(4) 1.1825(4) 0.0291(4) 0.080(2) Uani 1 1 d . . .
H54A H -0.3864 1.1324 0.0434 0.120 Uiso 1 1 calc R . .
H54B H -0.3166 1.1828 -0.0169 0.120 Uiso 1 1 calc R . .
H54C H -0.4152 1.2108 0.0200 0.120 Uiso 1 1 calc R . .
C55 C -0.3232(5) 1.2945(3) 0.0665(5) 0.089(2) Uani 1 1 d . . .
H55A H -0.2719 1.2942 0.0200 0.134 Uiso 1 1 calc R . .
H55B H -0.3103 1.3184 0.1060 0.134 Uiso 1 1 calc R . .
H55C H -0.3710 1.3209 0.0572 0.134 Uiso 1 1 calc R . .
C56 C -0.4282(4) 1.2174(4) 0.1634(4) 0.0744(19) Uani 1 1 d . . .
H56A H -0.4461 1.1677 0.1798 0.112 Uiso 1 1 calc R . .
H56B H -0.4752 1.2448 0.1538 0.112 Uiso 1 1 calc R . .
H56C H -0.4148 1.2408 0.2028 0.112 Uiso 1 1 calc R . .
C57 C -0.0359(3) 1.3053(2) 0.2654(3) 0.0387(11) Uani 1 1 d . . .
C58 C -0.0714(4) 1.3559(3) 0.3225(3) 0.0572(15) Uani 1 1 d . . .
H58A H -0.0543 1.3541 0.3650 0.069 Uiso 1 1 calc R . .
C59 C -0.1312(4) 1.4086(3) 0.3172(3) 0.0600(16) Uani 1 1 d . . .
H59A H -0.1550 1.4415 0.3571 0.072 Uiso 1 1 calc R . .
C60 C -0.1575(3) 1.4152(3) 0.2565(3) 0.0526(14) Uani 1 1 d . . .
C61 C -0.1217(4) 1.3650(3) 0.1999(3) 0.0541(14) Uani 1 1 d . . .
H61A H -0.1383 1.3676 0.1571 0.065 Uiso 1 1 calc R . .
C62 C -0.0628(3) 1.3118(3) 0.2044(3) 0.0456(12) Uani 1 1 d . . .
H62A H -0.0400 1.2786 0.1645 0.055 Uiso 1 1 calc R . .
C63 C -0.2265(4) 1.4722(3) 0.2520(4) 0.0689(18) Uani 1 1 d . . .
C64 C -0.2979(7) 1.4321(6) 0.2332(6) 0.082(4) Uiso 0.652(12) 1 d P . .
C64A C -0.2228(14) 1.4883(12) 0.1713(13) 0.088(7) Uiso 0.348(12) 1 d P . .
C65 C -0.1852(7) 1.5298(6) 0.1900(6) 0.081(4) Uiso 0.652(12) 1 d P . .
C65A C -0.1934(15) 1.5513(13) 0.2732(14) 0.100(9) Uiso 0.348(12) 1 d P . .
C66 C -0.2700(7) 1.5112(6) 0.3269(7) 0.082(4) Uiso 0.652(12) 1 d P . .
C66A C -0.3052(17) 1.4658(14) 0.3190(15) 0.104(9) Uiso 0.348(12) 1 d P . .
C67 C 0.1105(3) 1.3072(2) 0.3356(3) 0.0405(11) Uani 1 1 d . . .
C68 C 0.1102(3) 1.3100(3) 0.4080(3) 0.0417(12) Uani 1 1 d . . .
H68A H 0.0961 1.2681 0.4402 0.050 Uiso 1 1 calc R . .
C69 C 0.1305(3) 1.3738(3) 0.4345(3) 0.0453(12) Uani 1 1 d . . .
H69A H 0.1313 1.3737 0.4841 0.054 Uiso 1 1 calc R . .
C70 C 0.1493(3) 1.4366(3) 0.3910(3) 0.0477(13) Uani 1 1 d . . .
C71 C 0.1526(4) 1.4323(3) 0.3181(4) 0.0642(17) Uani 1 1 d . . .
H71A H 0.1676 1.4741 0.2858 0.077 Uiso 1 1 calc R . .
C72 C 0.1346(4) 1.3682(3) 0.2896(3) 0.0572(15) Uani 1 1 d . . .
H72A H 0.1391 1.3671 0.2385 0.069 Uiso 1 1 calc R . .
C73 C 0.1666(4) 1.5083(3) 0.4176(4) 0.0693(18) Uani 1 1 d . . .
C74 C 0.2541(5) 1.5375(4) 0.3622(5) 0.105(3) Uani 1 1 d . . .
H74A H 0.3013 1.5036 0.3621 0.158 Uiso 1 1 calc R . .
H74B H 0.2636 1.5851 0.3784 0.158 Uiso 1 1 calc R . .
H74C H 0.2527 1.5421 0.3113 0.158 Uiso 1 1 calc R . .
C75 C 0.1699(7) 1.5018(4) 0.4958(5) 0.131(4) Uani 1 1 d . . .
H75A H 0.2151 1.4660 0.4961 0.197 Uiso 1 1 calc R . .
H75B H 0.1139 1.4861 0.5317 0.197 Uiso 1 1 calc R . .
H75C H 0.1828 1.5490 0.5103 0.197 Uiso 1 1 calc R . .
C76 C 0.0991(5) 1.5649(4) 0.4169(5) 0.102(3) Uani 1 1 d . . .
H76A H 0.1114 1.6108 0.4348 0.154 Uiso 1 1 calc R . .
H76B H 0.0420 1.5489 0.4501 0.154 Uiso 1 1 calc R . .
H76C H 0.1000 1.5721 0.3654 0.154 Uiso 1 1 calc R . .
C77 C 0.2851(3) 1.1915(2) 0.3709(3) 0.0409(11) Uani 1 1 d . . .
C78 C 0.2821(3) 1.1930(3) 0.4442(3) 0.0465(12) Uani 1 1 d . . .
H78A H 0.2508 1.1572 0.4798 0.056 Uiso 1 1 calc R . .
C79 C 0.3234(4) 1.2451(3) 0.4667(3) 0.0582(15) Uani 1 1 d . . .
H79A H 0.3192 1.2443 0.5177 0.070 Uiso 1 1 calc R . .
C80 C 0.3697(4) 1.2974(3) 0.4193(4) 0.0563(15) Uani 1 1 d . . .
C81 C 0.3696(4) 1.3001(3) 0.3457(4) 0.0624(16) Uani 1 1 d . . .
H81A H 0.3993 1.3375 0.3114 0.075 Uiso 1 1 calc R . .
C82 C 0.3262(4) 1.2485(3) 0.3219(3) 0.0556(14) Uani 1 1 d . . .
H82A H 0.3247 1.2522 0.2726 0.067 Uiso 1 1 calc R . .
C83 C 0.4294(5) 1.3476(4) 0.4415(6) 0.095(3) Uani 1 1 d . . .
C84 C 0.3801(7) 1.3720(7) 0.5217(7) 0.190(6) Uani 1 1 d . . .
H84A H 0.4162 1.4040 0.5368 0.285 Uiso 1 1 calc R . .
H84B H 0.3657 1.3295 0.5560 0.285 Uiso 1 1 calc R . .
H84C H 0.3268 1.3984 0.5240 0.285 Uiso 1 1 calc R . .
C85 C 0.4601(7) 1.4093(5) 0.3879(8) 0.176(6) Uani 1 1 d . . .
H85A H 0.4942 1.3910 0.3378 0.265 Uiso 1 1 calc R . .
H85B H 0.4961 1.4395 0.4049 0.265 Uiso 1 1 calc R . .
H85C H 0.4103 1.4383 0.3854 0.265 Uiso 1 1 calc R . .
C86 C 0.5068(6) 1.3018(5) 0.4445(7) 0.152(5) Uani 1 1 d . . .
H86A H 0.5402 1.2835 0.3942 0.227 Uiso 1 1 calc R . .
H86B H 0.4864 1.2608 0.4801 0.227 Uiso 1 1 calc R . .
H86C H 0.5436 1.3317 0.4609 0.227 Uiso 1 1 calc R . .
C87 C 0.3733(3) 1.0351(3) 0.3493(3) 0.0431(12) Uani 1 1 d . . .
C88 C 0.3829(3) 0.9626(3) 0.3732(3) 0.0480(13) Uani 1 1 d . . .
H88A H 0.3365 0.9304 0.3844 0.058 Uiso 1 1 calc R . .
C89 C 0.4613(4) 0.9382(3) 0.3804(3) 0.0537(14) Uani 1 1 d . . .
H89A H 0.4666 0.8894 0.3963 0.064 Uiso 1 1 calc R . .
C90 C 0.5312(3) 0.9835(3) 0.3651(3) 0.0489(13) Uani 1 1 d . . .
C91 C 0.5194(3) 1.0544(3) 0.3435(3) 0.0469(12) Uani 1 1 d . . .
H91A H 0.5653 1.0870 0.3338 0.056 Uiso 1 1 calc R . .
C92 C 0.4441(3) 1.0799(3) 0.3356(3) 0.0454(12) Uani 1 1 d . . .
H92A H 0.4397 1.1292 0.3204 0.054 Uiso 1 1 calc R . .
C93 C 0.6157(4) 0.9534(3) 0.3715(3) 0.0578(15) Uani 1 1 d . . .
C94 C 0.6542(5) 0.8945(4) 0.3120(4) 0.093(2) Uani 1 1 d . . .
H94A H 0.6669 0.9162 0.2614 0.140 Uiso 1 1 calc R . .
H94B H 0.6126 0.8560 0.3206 0.140 Uiso 1 1 calc R . .
H94C H 0.7077 0.8738 0.3161 0.140 Uiso 1 1 calc R . .
C95 C 0.6809(4) 1.0115(4) 0.3580(5) 0.085(2) Uani 1 1 d . . .
H95A H 0.6940 1.0331 0.3073 0.128 Uiso 1 1 calc R . .
H95B H 0.7340 0.9900 0.3622 0.128 Uiso 1 1 calc R . .
H95C H 0.6573 1.0491 0.3956 0.128 Uiso 1 1 calc R . .
C96 C 0.5974(4) 0.9192(5) 0.4484(4) 0.096(3) Uani 1 1 d . . .
H96A H 0.6515 0.8998 0.4522 0.144 Uiso 1 1 calc R . .
H96B H 0.5571 0.8798 0.4565 0.144 Uiso 1 1 calc R . .
H96C H 0.5717 0.9559 0.4868 0.144 Uiso 1 1 calc R . .
C97 C 0.0301(3) 0.9547(3) 0.3980(3) 0.0421(12) Uani 1 1 d . . .
H97A H 0.0865 0.9330 0.3841 0.051 Uiso 1 1 calc R . .
C98 C -0.0332(4) 0.9321(3) 0.4652(3) 0.0537(15) Uani 1 1 d . . .
H98A H -0.0206 0.8949 0.4960 0.064 Uiso 1 1 calc R . .
C99 C -0.1151(4) 0.9648(3) 0.4868(3) 0.0560(14) Uani 1 1 d . . .
H99A H -0.1595 0.9506 0.5326 0.067 Uiso 1 1 calc R . .
C100 C -0.1307(4) 1.0180(3) 0.4403(3) 0.0504(13) Uani 1 1 d . . .
H10A H -0.1861 1.0415 0.4539 0.061 Uiso 1 1 calc R . .
C101 C -0.0653(3) 1.0373(3) 0.3738(3) 0.0467(13) Uani 1 1 d . . .
H10B H -0.0772 1.0741 0.3423 0.056 Uiso 1 1 calc R . .
C102 C 0.2642(4) 1.0994(3) 0.1483(3) 0.0493(13) Uani 1 1 d . . .
H10C H 0.2621 1.1250 0.1912 0.059 Uiso 1 1 calc R . .
C103 C 0.3327(4) 1.1103(3) 0.0819(3) 0.0580(15) Uani 1 1 d . . .
H10D H 0.3766 1.1427 0.0793 0.070 Uiso 1 1 calc R . .
C104 C 0.3368(4) 1.0738(4) 0.0195(3) 0.0652(17) Uani 1 1 d . . .
H10E H 0.3838 1.0799 -0.0271 0.078 Uiso 1 1 calc R . .
C105 C 0.2721(4) 1.0290(4) 0.0258(3) 0.0650(17) Uani 1 1 d . . .
H10F H 0.2727 1.0042 -0.0171 0.078 Uiso 1 1 calc R . .
C106 C 0.2056(4) 1.0189(3) 0.0940(3) 0.0518(13) Uani 1 1 d . . .
H10G H 0.1621 0.9856 0.0975 0.062 Uiso 1 1 calc R . .

loop_
_atom_site_aniso_label
_atom_site_aniso_U_11
_atom_site_aniso_U_22
_atom_site_aniso_U_33
_atom_site_aniso_U_23
_atom_site_aniso_U_13
_atom_site_aniso_U_12
Co1 0.0386(4) 0.0294(3) 0.0318(3) -0.0050(2) -0.0166(3) 0.0053(3)
N1 0.048(2) 0.0266(19) 0.034(2) -0.0059(16) -0.0218(19) 0.0081(17)
N2 0.036(2) 0.033(2) 0.036(2) -0.0077(16) -0.0176(18) 0.0090(16)
N3 0.043(2) 0.0222(18) 0.042(2) -0.0033(16) -0.0281(19) 0.0058(16)
N4 0.032(2) 0.0224(18) 0.039(2) -0.0053(15) -0.0190(17) -0.0021(15)
N5 0.043(2) 0.036(2) 0.044(2) -0.0018(18) -0.023(2) 0.0058(18)
N6 0.047(2) 0.029(2) 0.041(2) -0.0159(17) -0.020(2) 0.0051(17)
N7 0.039(2) 0.038(2) 0.039(2) -0.0045(18) -0.0173(19) 0.0099(17)
N8 0.039(2) 0.033(2) 0.037(2) -0.0069(17) -0.0186(19) 0.0028(17)
N9 0.045(2) 0.043(2) 0.031(2) -0.0030(18) -0.0157(19) 0.0068(19)
C1 0.038(3) 0.043(3) 0.032(3) -0.003(2) -0.014(2) 0.011(2)
C2 0.051(3) 0.037(3) 0.040(3) -0.006(2) -0.023(2) 0.011(2)
C3 0.050(3) 0.035(3) 0.042(3) -0.011(2) -0.023(2) 0.010(2)
C4 0.039(3) 0.037(3) 0.034(3) -0.004(2) -0.013(2) 0.003(2)
C5 0.041(3) 0.038(3) 0.029(2) -0.008(2) -0.013(2) 0.005(2)
C6 0.034(3) 0.033(2) 0.036(3) -0.006(2) -0.012(2) 0.006(2)
C7 0.036(3) 0.039(3) 0.034(3) -0.006(2) -0.015(2) 0.001(2)
C8 0.042(3) 0.033(2) 0.032(3) -0.0039(19) -0.016(2) 0.002(2)
C9 0.044(3) 0.037(3) 0.033(3) -0.008(2) -0.019(2) -0.002(2)
C10 0.055(3) 0.027(2) 0.034(3) -0.0053(19) -0.019(2) 0.004(2)
C11 0.048(3) 0.035(3) 0.037(3) -0.003(2) -0.022(2) -0.006(2)
C12 0.031(2) 0.037(3) 0.034(3) -0.001(2) -0.010(2) 0.000(2)
C13 0.048(3) 0.040(3) 0.037(3) -0.004(2) -0.014(2) -0.006(2)
C14 0.047(3) 0.033(3) 0.032(3) -0.004(2) -0.013(2) 0.003(2)
C15 0.039(3) 0.047(3) 0.033(3) 0.002(2) -0.017(2) -0.003(2)
C16 0.045(3) 0.037(3) 0.032(3) 0.002(2) -0.010(2) -0.008(2)
C17 0.051(3) 0.031(3) 0.057(3) -0.008(2) -0.028(3) 0.004(2)
C18 0.057(3) 0.045(3) 0.067(4) -0.017(3) -0.027(3) 0.012(3)
C19 0.055(4) 0.047(3) 0.089(5) -0.022(3) -0.035(3) 0.020(3)
C20 0.050(3) 0.047(3) 0.094(5) -0.001(3) -0.031(4) 0.014(3)
C21 0.056(3) 0.049(3) 0.074(4) 0.005(3) -0.037(3) 0.004(3)
C22 0.047(3) 0.043(3) 0.055(3) 0.001(2) -0.028(3) 0.000(2)
C23 0.069(4) 0.061(4) 0.122(6) -0.001(4) -0.052(4) 0.032(3)
C24 0.078(5) 0.094(6) 0.236(12) 0.082(7) -0.081(7) -0.007(4)
C25 0.130(8) 0.147(9) 0.222(12) -0.075(9) -0.097(8) 0.093(7)
C26 0.066(5) 0.082(5) 0.152(8) 0.014(5) -0.060(5) 0.008(4)
C27 0.048(3) 0.034(3) 0.039(3) -0.007(2) -0.020(2) 0.006(2)
C28 0.052(3) 0.040(3) 0.052(3) -0.009(2) -0.025(3) 0.014(2)
C29 0.060(3) 0.039(3) 0.047(3) -0.014(2) -0.028(3) 0.012(2)
C30 0.067(4) 0.032(3) 0.053(3) -0.006(2) -0.031(3) 0.004(2)
C31 0.092(4) 0.028(3) 0.062(4) -0.002(2) -0.044(3) 0.002(3)
C32 0.069(4) 0.032(3) 0.047(3) -0.001(2) -0.033(3) 0.006(2)
C33 0.088(4) 0.030(3) 0.074(4) -0.013(3) -0.045(4) 0.002(3)
C37 0.046(3) 0.027(2) 0.041(3) -0.005(2) -0.022(2) 0.001(2)
C38 0.052(3) 0.040(3) 0.048(3) -0.003(2) -0.020(3) -0.002(2)
C39 0.062(3) 0.054(3) 0.038(3) -0.007(2) -0.023(3) 0.002(3)
C40 0.047(3) 0.039(3) 0.034(3) 0.000(2) -0.018(2) -0.006(2)
C41 0.097(5) 0.047(3) 0.048(3) -0.001(3) -0.038(3) -0.009(3)
C42 0.081(4) 0.052(3) 0.036(3) -0.005(2) -0.029(3) -0.004(3)
C43 0.063(4) 0.043(3) 0.048(3) -0.011(2) -0.029(3) 0.001(3)
C44 0.123(6) 0.040(3) 0.081(5) -0.020(3) -0.066(4) 0.019(3)
C45 0.092(5) 0.082(5) 0.064(4) -0.009(3) -0.034(4) -0.035(4)
C46 0.074(4) 0.051(3) 0.051(3) -0.013(3) -0.036(3) 0.007(3)
C47 0.047(3) 0.029(2) 0.041(3) -0.008(2) -0.021(2) 0.006(2)
C48 0.053(3) 0.056(3) 0.056(4) 0.001(3) -0.024(3) -0.006(3)
C49 0.068(4) 0.054(3) 0.056(4) -0.003(3) -0.034(3) 0.008(3)
C50 0.059(4) 0.053(3) 0.045(3) -0.002(2) -0.030(3) 0.002(3)
C51 0.053(3) 0.055(3) 0.070(4) -0.022(3) -0.038(3) 0.006(3)
C52 0.058(3) 0.041(3) 0.053(3) -0.006(2) -0.026(3) -0.003(2)
C53 0.053(3) 0.055(3) 0.064(4) -0.003(3) -0.036(3) 0.007(3)
C54 0.079(5) 0.109(6) 0.075(5) -0.014(4) -0.056(4) 0.018(4)
C55 0.090(5) 0.061(4) 0.130(7) 0.017(4) -0.060(5) 0.016(4)
C56 0.065(4) 0.083(5) 0.074(5) -0.006(4) -0.027(4) 0.027(3)
C57 0.045(3) 0.035(3) 0.039(3) -0.001(2) -0.019(2) 0.003(2)
C58 0.080(4) 0.043(3) 0.058(4) -0.015(3) -0.038(3) 0.016(3)
C59 0.074(4) 0.047(3) 0.056(4) -0.015(3) -0.022(3) 0.024(3)
C60 0.057(3) 0.039(3) 0.064(4) -0.006(3) -0.027(3) 0.016(2)
C61 0.072(4) 0.046(3) 0.054(3) -0.006(3) -0.035(3) 0.010(3)
C62 0.050(3) 0.041(3) 0.050(3) -0.011(2) -0.023(3) 0.014(2)
C63 0.078(4) 0.054(4) 0.075(4) -0.009(3) -0.032(4) 0.033(3)
C67 0.051(3) 0.028(2) 0.049(3) -0.003(2) -0.026(3) 0.000(2)
C68 0.050(3) 0.033(3) 0.048(3) -0.006(2) -0.025(3) 0.001(2)
C69 0.053(3) 0.044(3) 0.047(3) -0.011(2) -0.027(3) 0.006(2)
C70 0.051(3) 0.041(3) 0.056(3) -0.012(2) -0.023(3) -0.004(2)
C71 0.104(5) 0.036(3) 0.070(4) 0.003(3) -0.051(4) -0.015(3)
C72 0.098(5) 0.039(3) 0.045(3) 0.004(2) -0.036(3) -0.023(3)
C73 0.082(5) 0.045(3) 0.086(5) -0.030(3) -0.033(4) -0.002(3)
C74 0.091(6) 0.101(6) 0.120(7) -0.043(5) -0.025(5) -0.045(5)
C75 0.242(11) 0.089(6) 0.099(6) -0.016(5) -0.099(7) -0.050(7)
C76 0.106(6) 0.053(4) 0.128(7) -0.024(4) -0.017(5) -0.002(4)
C77 0.040(3) 0.034(3) 0.052(3) -0.004(2) -0.021(2) -0.001(2)
C78 0.062(3) 0.044(3) 0.036(3) 0.002(2) -0.021(3) -0.005(2)
C79 0.086(4) 0.047(3) 0.061(4) -0.011(3) -0.050(4) 0.003(3)
C80 0.062(4) 0.045(3) 0.076(4) -0.023(3) -0.040(3) 0.006(3)
C81 0.059(4) 0.042(3) 0.084(5) 0.000(3) -0.022(3) -0.015(3)
C82 0.063(4) 0.047(3) 0.058(4) 0.002(3) -0.024(3) -0.004(3)
C83 0.087(5) 0.061(4) 0.168(8) -0.046(5) -0.078(6) 0.003(4)
C84 0.160(10) 0.216(13) 0.207(13) -0.133(11) -0.062(9) -0.054(9)
C85 0.185(11) 0.096(7) 0.308(17) 0.014(9) -0.155(12) -0.079(7)
C86 0.127(8) 0.101(7) 0.278(15) -0.024(8) -0.132(9) -0.005(6)
C87 0.058(3) 0.042(3) 0.032(3) -0.003(2) -0.019(2) 0.004(2)
C88 0.049(3) 0.039(3) 0.062(4) -0.004(2) -0.026(3) -0.004(2)
C89 0.074(4) 0.043(3) 0.057(4) -0.002(3) -0.041(3) 0.005(3)
C90 0.041(3) 0.060(3) 0.051(3) -0.021(3) -0.023(3) 0.011(3)
C91 0.047(3) 0.051(3) 0.045(3) -0.003(2) -0.019(3) 0.000(2)
C92 0.043(3) 0.051(3) 0.043(3) -0.004(2) -0.017(2) -0.001(2)
C93 0.059(4) 0.068(4) 0.056(4) -0.005(3) -0.033(3) 0.004(3)
C94 0.084(5) 0.107(6) 0.114(6) -0.037(5) -0.068(5) 0.042(4)
C95 0.058(4) 0.092(5) 0.123(6) 0.001(4) -0.053(4) -0.003(4)
C96 0.077(5) 0.148(7) 0.077(5) 0.010(5) -0.048(4) 0.022(5)
C97 0.056(3) 0.037(3) 0.040(3) -0.006(2) -0.026(3) 0.003(2)
C98 0.084(4) 0.048(3) 0.033(3) 0.006(2) -0.023(3) -0.025(3)
C99 0.051(4) 0.062(4) 0.050(3) -0.006(3) -0.011(3) -0.015(3)
C100 0.049(3) 0.057(3) 0.040(3) -0.009(3) -0.008(3) -0.009(3)
C101 0.056(3) 0.043(3) 0.048(3) -0.012(2) -0.026(3) -0.003(2)
C102 0.061(4) 0.050(3) 0.041(3) -0.004(2) -0.024(3) 0.005(3)
C103 0.050(3) 0.070(4) 0.047(4) 0.002(3) -0.010(3) -0.005(3)
C104 0.050(4) 0.089(5) 0.044(4) 0.002(3) -0.003(3) -0.003(3)
C105 0.061(4) 0.096(5) 0.032(3) -0.010(3) -0.010(3) 0.006(3)
C106 0.058(3) 0.055(3) 0.042(3) -0.006(3) -0.019(3) 0.004(3)

loop_
_atom_type_symbol
_atom_type_description
_atom_type_scat_dispersion_real
_atom_type_scat_dispersion_imag
_atom_type_scat_source
C C 0.0033 0.0016 'International Tables Vol C Tables 4.2.6.8 and 6.1.1.4'
H H 0.0000 0.0000 'International Tables Vol C Tables 4.2.6.8 and 6.1.1.4'
N N 0.0061 0.0033 'International Tables Vol C Tables 4.2.6.8 and 6.1.1.4'
Co Co 0.3494 0.9721 'International Tables Vol C Tables 4.2.6.8 and 6.1.1.4'

loop_
_geom_angle_atom_site_label_1
_geom_angle_atom_site_label_2
_geom_angle_atom_site_label_3
_geom_angle
_geom_angle_site_symmetry_1
_geom_angle_site_symmetry_3
_geom_angle_publ_flag
N3 Co1 N4 83.07(15) . . ?
N3 Co1 N1 173.95(16) . . ?
N4 Co1 N1 91.05(15) . . ?
N3 Co1 N2 91.39(15) . . ?
N4 Co1 N2 174.41(16) . . ?
N1 Co1 N2 94.51(15) . . ?
N3 Co1 N8 91.58(16) . . ?
N4 Co1 N8 90.07(15) . . ?
N1 Co1 N8 89.83(16) . . ?
N2 Co1 N8 89.34(16) . . ?
N3 Co1 N9 91.95(16) . . ?
N4 Co1 N9 89.88(16) . . ?
N1 Co1 N9 86.60(16) . . ?
N2 Co1 N9 91.05(16) . . ?
N8 Co1 N9 176.43(16) . . ?
C1 N1 C4 108.3(4) . . ?
C1 N1 Co1 126.1(3) . . ?
C4 N1 Co1 125.4(3) . . ?
C5 N2 C8 107.9(4) . . ?
C5 N2 Co1 125.1(3) . . ?
C8 N2 Co1 126.9(3) . . ?
C9 N3 C12 110.9(3) . . ?
C9 N3 Co1 130.1(3) . . ?
C12 N3 Co1 119.0(3) . . ?
C16 N4 C13 111.9(4) . . ?
C16 N4 Co1 129.0(3) . . ?
C13 N4 Co1 116.8(3) . . ?
C16 N5 C1 122.1(4) . . ?
C4 N6 C5 123.6(4) . . ?
C8 N7 C9 121.8(4) . . ?
C101 N8 C97 117.2(4) . . ?
C101 N8 Co1 121.6(3) . . ?
C97 N8 Co1 121.2(3) . . ?
C102 N9 C106 116.4(4) . . ?
C102 N9 Co1 123.1(3) . . ?
C106 N9 Co1 120.2(4) . . ?
N5 C1 N1 126.2(4) . . ?
N5 C1 C2 124.6(4) . . ?
N1 C1 C2 109.2(4) . . ?
C3 C2 C1 106.2(4) . . ?
C3 C2 C17 130.1(4) . . ?
C1 C2 C17 123.7(4) . . ?
C2 C3 C4 107.9(4) . . ?
C2 C3 C27 127.5(4) . . ?
C4 C3 C27 124.6(4) . . ?
N6 C4 N1 125.0(4) . . ?
N6 C4 C3 126.6(4) . . ?
N1 C4 C3 108.3(4) . . ?
N6 C5 N2 125.9(4) . . ?
N6 C5 C6 125.0(4) . . ?
N2 C5 C6 109.1(4) . . ?
C7 C6 C5 107.2(4) . . ?
C7 C6 C37 130.7(4) . . ?
C5 C6 C37 122.0(4) . . ?
C6 C7 C8 106.7(4) . . ?
C6 C7 C47 129.2(4) . . ?
C8 C7 C47 124.0(4) . . ?
N7 C8 N2 125.4(4) . . ?
N7 C8 C7 125.3(4) . . ?
N2 C8 C7 109.2(4) . . ?
N3 C9 N7 124.3(4) . . ?
N3 C9 C10 108.8(4) . . ?
N7 C9 C10 126.8(4) . . ?
C11 C10 C9 106.2(4) . . ?
C11 C10 C57 128.3(4) . . ?
C9 C10 C57 125.4(4) . . ?
C10 C11 C12 106.7(4) . . ?
C10 C11 C67 125.7(4) . . ?
C12 C11 C67 127.6(4) . . ?
N3 C12 C11 107.3(4) . . ?
N3 C12 C13 109.9(4) . . ?
C11 C12 C13 142.6(4) . . ?
N4 C13 C14 106.0(4) . . ?
N4 C13 C12 111.0(4) . . ?
C14 C13 C12 142.3(4) . . ?
C15 C14 C13 108.7(4) . . ?
C15 C14 C77 123.2(4) . . ?
C13 C14 C77 128.0(4) . . ?
C14 C15 C87 130.3(4) . . ?
C14 C15 C16 106.8(4) . . ?
C87 C15 C16 122.9(4) . . ?
N5 C16 N4 124.0(4) . . ?
N5 C16 C15 129.4(4) . . ?
N4 C16 C15 106.5(4) . . ?
C22 C17 C18 119.0(5) . . ?
C22 C17 C2 120.1(4) . . ?
C18 C17 C2 120.9(5) . . ?
C19 C18 C17 120.1(5) . . ?
C20 C19 C18 121.8(5) . . ?
C19 C20 C21 117.8(5) . . ?
C19 C20 C23 122.6(6) . . ?
C21 C20 C23 119.7(6) . . ?
C22 C21 C20 121.7(5) . . ?
C17 C22 C21 119.7(5) . . ?
C24 C23 C25 113.6(7) . . ?
C24 C23 C26 106.7(7) . . ?
C25 C23 C26 108.1(7) . . ?
C24 C23 C20 109.5(6) . . ?
C25 C23 C20 111.0(6) . . ?
C26 C23 C20 107.6(5) . . ?
C28 C27 C32 117.4(4) . . ?
C28 C27 C3 121.4(4) . . ?
C32 C27 C3 121.2(4) . . ?
C29 C28 C27 120.5(4) . . ?
C30 C29 C28 122.2(5) . . ?
C31 C30 C29 117.0(4) . . ?
C31 C30 C33 119.7(4) . . ?
C29 C30 C33 123.3(5) . . ?
C30 C31 C32 122.4(5) . . ?
C31 C32 C27 120.4(5) . . ?
C35 C33 C34 109.1(8) . . ?
C35 C33 C36 113.0(8) . . ?
C34 C33 C36 108.7(9) . . ?
C35 C33 C36A 126.6(8) . . ?
C34 C33 C36A 82.9(9) . . ?
C36 C33 C36A 25.9(7) . . ?
C35 C33 C30 111.4(6) . . ?
C34 C33 C30 109.4(7) . . ?
C36 C33 C30 105.0(6) . . ?
C36A C33 C30 112.5(7) . . ?
C35 C33 C34A 86.6(8) . . ?
C34 C33 C34A 26.8(6) . . ?
C36 C33 C34A 133.0(9) . . ?
C36A C33 C34A 108.2(9) . . ?
C30 C33 C34A 106.2(7) . . ?
C35 C33 C35A 28.7(5) . . ?
C34 C33 C35A 131.5(8) . . ?
C36 C33 C35A 86.6(8) . . ?
C36A C33 C35A 106.1(9) . . ?
C30 C33 C35A 110.2(6) . . ?
C34A C33 C35A 113.7(8) . . ?
C35A C35 C33 76.9(15) . . ?
C35 C35A C33 74.4(15) . . ?
C42 C37 C38 117.6(4) . . ?
C42 C37 C6 120.1(4) . . ?
C38 C37 C6 122.2(4) . . ?
C37 C38 C39 120.5(5) . . ?
C40 C39 C38 122.6(5) . . ?
C39 C40 C41 116.7(5) . . ?
C39 C40 C43 124.1(4) . . ?
C41 C40 C43 119.1(4) . . ?
C42 C41 C40 121.6(5) . . ?
C37 C42 C41 121.0(5) . . ?
C40 C43 C45 110.4(4) . . ?
C40 C43 C46 111.8(4) . . ?
C45 C43 C46 108.2(4) . . ?
C40 C43 C44 108.3(4) . . ?
C45 C43 C44 109.2(5) . . ?
C46 C43 C44 108.9(4) . . ?
C52 C47 C48 119.1(4) . . ?
C52 C47 C7 120.6(4) . . ?
C48 C47 C7 120.3(4) . . ?
C47 C48 C49 119.3(5) . . ?
C50 C49 C48 122.0(5) . . ?
C51 C50 C49 116.3(5) . . ?
C51 C50 C53 120.9(5) . . ?
C49 C50 C53 122.8(5) . . ?
C50 C51 C52 123.0(5) . . ?
C47 C52 C51 120.1(5) . . ?
C54 C53 C56 110.9(5) . . ?
C54 C53 C50 108.9(5) . . ?
C56 C53 C50 110.3(5) . . ?
C54 C53 C55 106.6(5) . . ?
C56 C53 C55 108.5(5) . . ?
C50 C53 C55 111.6(5) . . ?
C62 C57 C58 116.7(4) . . ?
C62 C57 C10 121.4(4) . . ?
C58 C57 C10 121.7(4) . . ?
C59 C58 C57 120.3(5) . . ?
C60 C59 C58 122.9(5) . . ?
C59 C60 C61 116.5(5) . . ?
C59 C60 C63 122.8(5) . . ?
C61 C60 C63 120.6(5) . . ?
C62 C61 C60 121.5(5) . . ?
C61 C62 C57 122.0(5) . . ?
C66A C63 C64A 125.8(14) . . ?
C66A C63 C65 137.2(11) . . ?
C64A C63 C65 44.2(9) . . ?
C66A C63 C66 42.5(10) . . ?
C64A C63 C66 133.5(10) . . ?
C65 C63 C66 108.0(7) . . ?
C66A C63 C60 110.0(11) . . ?
C64A C63 C60 113.3(9) . . ?
C65 C63 C60 110.4(6) . . ?
C66 C63 C60 111.6(6) . . ?
C66A C63 C64 69.4(12) . . ?
C64A C63 C64 67.1(10) . . ?
C65 C63 C64 109.7(7) . . ?
C66 C63 C64 108.7(7) . . ?
C60 C63 C64 108.4(6) . . ?
C66A C63 C65A 97.5(14) . . ?
C64A C63 C65A 101.8(12) . . ?
C65 C63 C65A 59.3(9) . . ?
C66 C63 C65A 55.5(9) . . ?
C60 C63 C65A 104.2(9) . . ?
C64 C63 C65A 147.3(10) . . ?
C63 C64 C64A 55.2(9) . . ?
C63 C64 C66A 52.1(10) . . ?
C64A C64 C66A 101.0(14) . . ?
C65 C64A C63 68.1(14) . . ?
C65 C64A C64 123.4(19) . . ?
C63 C64A C64 57.7(9) . . ?
C64A C65 C63 67.7(13) . . ?
C64A C65 C65A 130.0(17) . . ?
C63 C65 C65A 65.3(10) . . ?
C66 C65A C65 105.9(16) . . ?
C66 C65A C63 56.9(10) . . ?
C65 C65A C63 55.4(9) . . ?
C66A C66 C65A 132(2) . . ?
C66A C66 C63 65.0(16) . . ?
C65A C66 C63 67.6(11) . . ?
C66 C66A C63 72.5(17) . . ?
C66 C66A C64 126(2) . . ?
C63 C66A C64 58.5(11) . . ?
C68 C67 C72 117.7(4) . . ?
C68 C67 C11 123.3(4) . . ?
C72 C67 C11 118.9(4) . . ?
C67 C68 C69 120.9(5) . . ?
C70 C69 C68 122.0(5) . . ?
C71 C70 C69 116.4(5) . . ?
C71 C70 C73 118.9(5) . . ?
C69 C70 C73 124.7(5) . . ?
C70 C71 C72 122.5(5) . . ?
C67 C72 C71 120.3(5) . . ?
C75 C73 C76 109.2(6) . . ?
C75 C73 C70 112.1(6) . . ?
C76 C73 C70 110.9(5) . . ?
C75 C73 C74 108.7(6) . . ?
C76 C73 C74 105.8(6) . . ?
C70 C73 C74 109.9(5) . . ?
C78 C77 C82 117.3(5) . . ?
C78 C77 C14 120.2(4) . . ?
C82 C77 C14 122.2(5) . . ?
C79 C78 C77 121.3(5) . . ?
C80 C79 C78 122.9(5) . . ?
C79 C80 C81 117.1(5) . . ?
C79 C80 C83 122.2(6) . . ?
C81 C80 C83 120.4(6) . . ?
C80 C81 C82 121.0(5) . . ?
C77 C82 C81 120.1(5) . . ?
C85 C83 C86 109.4(8) . . ?
C85 C83 C84 112.3(8) . . ?
C86 C83 C84 106.0(9) . . ?
C85 C83 C80 112.7(7) . . ?
C86 C83 C80 108.2(6) . . ?
C84 C83 C80 107.9(7) . . ?
C92 C87 C88 116.5(4) . . ?
C92 C87 C15 123.0(4) . . ?
C88 C87 C15 120.4(5) . . ?
C89 C88 C87 120.0(5) . . ?
C90 C89 C88 122.2(5) . . ?
C91 C90 C89 116.5(5) . . ?
C91 C90 C93 123.6(5) . . ?
C89 C90 C93 119.9(5) . . ?
C92 C91 C90 122.7(5) . . ?
C91 C92 C87 121.9(5) . . ?
C95 C93 C96 109.2(6) . . ?
C95 C93 C90 112.0(5) . . ?
C96 C93 C90 109.7(5) . . ?
C95 C93 C94 108.7(6) . . ?
C96 C93 C94 108.7(6) . . ?
C90 C93 C94 108.5(4) . . ?
N8 C97 C98 122.8(5) . . ?
C97 C98 C99 118.9(5) . . ?
C100 C99 C98 118.6(5) . . ?
C99 C100 C101 119.6(5) . . ?
N8 C101 C100 122.9(5) . . ?
N9 C102 C103 123.6(5) . . ?
C104 C103 C102 119.0(6) . . ?
C105 C104 C103 118.2(6) . . ?
C104 C105 C106 120.5(6) . . ?
N9 C106 C105 122.2(5) . . ?

loop_
_geom_bond_atom_site_label_1
_geom_bond_atom_site_label_2
_geom_bond_distance
_geom_bond_site_symmetry_2
_geom_bond_publ_flag
Co1 N3 1.830(3) . ?
Co1 N4 1.834(3) . ?
Co1 N1 1.838(3) . ?
Co1 N2 1.850(4) . ?
Co1 N8 1.970(4) . ?
Co1 N9 2.000(4) . ?
N1 C1 1.376(5) . ?
N1 C4 1.388(6) . ?
N2 C5 1.364(5) . ?
N2 C8 1.375(5) . ?
N3 C9 1.335(5) . ?
N3 C12 1.369(5) . ?
N4 C16 1.346(6) . ?
N4 C13 1.401(5) . ?
N5 C16 1.328(6) . ?
N5 C1 1.330(6) . ?
N6 C4 1.334(6) . ?
N6 C5 1.340(5) . ?
N7 C8 1.346(5) . ?
N7 C9 1.354(5) . ?
N8 C101 1.350(6) . ?
N8 C97 1.350(6) . ?
N9 C102 1.340(6) . ?
N9 C106 1.346(6) . ?
C1 C2 1.451(6) . ?
C2 C3 1.392(6) . ?
C2 C17 1.485(6) . ?
C3 C4 1.441(6) . ?
C3 C27 1.491(6) . ?
C5 C6 1.460(6) . ?
C6 C7 1.367(6) . ?
C6 C37 1.472(6) . ?
C7 C8 1.457(6) . ?
C7 C47 1.471(6) . ?
C9 C10 1.442(6) . ?
C10 C11 1.407(6) . ?
C10 C57 1.474(6) . ?
C11 C12 1.446(6) . ?
C11 C67 1.466(6) . ?
C12 C13 1.459(6) . ?
C13 C14 1.423(7) . ?
C14 C15 1.393(6) . ?
C14 C77 1.481(6) . ?
C15 C87 1.459(6) . ?
C15 C16 1.467(6) . ?
C17 C22 1.375(7) . ?
C17 C18 1.393(7) . ?
C18 C19 1.385(7) . ?
C19 C20 1.362(8) . ?
C20 C21 1.387(8) . ?
C20 C23 1.568(7) . ?
C21 C22 1.390(7) . ?
C23 C24 1.510(11) . ?
C23 C25 1.539(12) . ?
C23 C26 1.561(9) . ?
C27 C28 1.381(6) . ?
C27 C32 1.401(6) . ?
C28 C29 1.388(7) . ?
C29 C30 1.369(6) . ?
C30 C31 1.372(7) . ?
C30 C33 1.547(7) . ?
C31 C32 1.375(7) . ?
C33 C35 1.564(13) . ?
C33 C34 1.508(14) . ?
C33 C36 1.629(16) . ?
C33 C36A 1.498(16) . ?
C33 C34A 1.653(18) . ?
C33 C35A 1.582(14) . ?
C35 C35A 0.781(15) . ?
C37 C42 1.378(7) . ?
C37 C38 1.389(7) . ?
C38 C39 1.391(7) . ?
C39 C40 1.359(7) . ?
C40 C41 1.393(7) . ?
C40 C43 1.527(6) . ?
C41 C42 1.388(7) . ?
C43 C45 1.534(8) . ?
C43 C46 1.543(7) . ?
C43 C44 1.556(7) . ?
C47 C52 1.384(7) . ?
C47 C48 1.393(7) . ?
C48 C49 1.415(7) . ?
C49 C50 1.394(7) . ?
C50 C51 1.383(7) . ?
C50 C53 1.541(7) . ?
C51 C52 1.388(7) . ?
C53 C54 1.508(8) . ?
C53 C56 1.506(8) . ?
C53 C55 1.543(8) . ?
C57 C62 1.391(6) . ?
C57 C58 1.404(7) . ?
C58 C59 1.386(7) . ?
C59 C60 1.378(7) . ?
C60 C61 1.392(7) . ?
C60 C63 1.546(7) . ?
C61 C62 1.378(7) . ?
C63 C66A 1.46(3) . ?
C63 C64A 1.53(2) . ?
C63 C65 1.537(13) . ?
C63 C66 1.538(13) . ?
C63 C64 1.578(13) . ?
C63 C65A 1.70(2) . ?
C64 C64A 1.72(2) . ?
C64 C66A 1.73(3) . ?
C64A C65 1.16(2) . ?
C65 C65A 1.60(3) . ?
C65A C66 1.51(2) . ?
C66 C66A 1.09(2) . ?
C67 C68 1.382(7) . ?
C67 C72 1.377(7) . ?
C68 C69 1.401(6) . ?
C69 C70 1.374(7) . ?
C70 C71 1.375(7) . ?
C70 C73 1.512(7) . ?
C71 C72 1.408(7) . ?
C73 C75 1.511(10) . ?
C73 C76 1.502(9) . ?
C73 C74 1.556(9) . ?
C77 C78 1.381(7) . ?
C77 C82 1.401(7) . ?
C78 C79 1.374(7) . ?
C79 C80 1.350(8) . ?
C80 C81 1.404(8) . ?
C80 C83 1.561(8) . ?
C81 C82 1.402(8) . ?
C83 C85 1.474(13) . ?
C83 C86 1.525(10) . ?
C83 C84 1.524(13) . ?
C87 C92 1.405(7) . ?
C87 C88 1.416(7) . ?
C88 C89 1.413(7) . ?
C89 C90 1.397(7) . ?
C90 C91 1.382(7) . ?
C90 C93 1.533(7) . ?
C91 C92 1.377(7) . ?
C93 C95 1.506(8) . ?
C93 C96 1.501(9) . ?
C93 C94 1.545(9) . ?
C97 C98 1.390(7) . ?
C98 C99 1.388(8) . ?
C99 C100 1.375(8) . ?
C100 C101 1.380(7) . ?
C102 C103 1.373(7) . ?
C103 C104 1.370(8) . ?
C104 C105 1.353(8) . ?
C105 C106 1.377(7) . ?
